data_7217250
loop_
_publ_author_name
'Singh, Gurjaspreet'
'Mangat, SatinderPal Singh'
'Sharma, Hemant'
'Singh, Jandeep'
'Arora, Aanchal'
'Pannu, Ajay Pal Singh'
'Singh, Narinder'

_publ_section_title
;
 Design and Syntheses of Novel Fluorescent Organosilicon--Based
 Chemosensors Through Click Silylation: Detection of Biogenic Amines
;
_journal_name_full 'RSC Advances'
_journal_paper_doi 10.1039/C4RA02270J
_journal_year 2014
_chemical_formula_moiety 'C12 H22 N4 O4 Si'
_chemical_formula_sum 'C12 H22 N4 O4 Si'
_chemical_formula_weight 314.43
_chemical_name_systematic
; 
 ? 
;
_space_group_IT_number 15
_symmetry_cell_setting monoclinic
_symmetry_space_group_name_Hall '-C 2yc'
_symmetry_space_group_name_H-M 'C 1 2/c 1'
_atom_sites_solution_hydrogens geom
_atom_sites_solution_primary direct
_atom_sites_solution_secondary difmap
_audit_creation_method SHELXL-97
_cell_angle_alpha 90
_cell_angle_beta 127.208(9)
_cell_angle_gamma 90
_cell_formula_units_Z 8
_cell_length_a 23.2106(5)
_cell_length_b 11.4407(3)
_cell_length_c 14.1836(10)
_cell_measurement_temperature 295(2)
_cell_volume 2999.7(4)
_computing_cell_refinement 'CrystalClear-SM Expert 2.0 rc14 (Rigaku, 2009)'
_computing_data_collection 'CrystalClear-SM Expert 2.0 rc14 (Rigaku, 2009)'
_computing_data_reduction 'CrystalClear-SM Expert 2.0 rc14 (Rigaku, 2009)'
_computing_molecular_graphics 'ORTEP-3 (Farrugia, 1997)'
_computing_publication_material 'WinGX (Farrugia, 1999)'
_computing_structure_refinement 'SHELXL-97 (Sheldrick, 2008)'
_computing_structure_solution 'SIR92 (Altomare et al., 1993)'
_diffrn_ambient_temperature 295(2)
_diffrn_measured_fraction_theta_full 0.976
_diffrn_measured_fraction_theta_max 0.976
_diffrn_radiation_monochromator graphite
_diffrn_radiation_source 'fine-focus sealed tube'
_diffrn_radiation_type CuK\a
_diffrn_radiation_wavelength 1.54178
_diffrn_reflns_av_R_equivalents 0.0421
_diffrn_reflns_av_sigmaI/netI 0.0327
_diffrn_reflns_limit_h_max 28
_diffrn_reflns_limit_h_min -28
_diffrn_reflns_limit_k_max 10
_diffrn_reflns_limit_k_min -14
_diffrn_reflns_limit_l_max 17
_diffrn_reflns_limit_l_min -16
_diffrn_reflns_number 19477
_diffrn_reflns_theta_full 72.03
_diffrn_reflns_theta_max 72.03
_diffrn_reflns_theta_min 6.89
_exptl_absorpt_coefficient_mu 1.592
_exptl_absorpt_correction_T_max 0.7847
_exptl_absorpt_correction_T_min 0.7625
_exptl_absorpt_correction_type multi-scan
_exptl_absorpt_process_details 'Rigaku CrystalClear-SM Expert 2.0 rc14 (Rigaku, 2005)'
_exptl_crystal_density_diffrn 1.392
_exptl_crystal_density_method 'not measured'
_exptl_crystal_F_000 1344
_exptl_crystal_size_max 0.18
_exptl_crystal_size_mid 0.16
_exptl_crystal_size_min 0.16
_refine_diff_density_max 0.491
_refine_diff_density_min -0.422
_refine_diff_density_rms 0.069
_refine_ls_extinction_method none
_refine_ls_goodness_of_fit_ref 1.154
_refine_ls_hydrogen_treatment mixed
_refine_ls_matrix_type full
_refine_ls_number_parameters 191
_refine_ls_number_reflns 2878
_refine_ls_number_restraints 0
_refine_ls_restrained_S_all 1.154
_refine_ls_R_factor_all 0.0623
_refine_ls_R_factor_gt 0.0529
_refine_ls_shift/su_max 0.000
_refine_ls_shift/su_mean 0.000
_refine_ls_structure_factor_coef Fsqd
_refine_ls_weighting_details 'calc w=1/[\s^2^(Fo^2^)+(0.0820P)^2^+3.1999P] where P=(Fo^2^+2Fc^2^)/3'
_refine_ls_weighting_scheme calc
_refine_ls_wR_factor_gt 0.1443
_refine_ls_wR_factor_ref 0.1653
_reflns_number_gt 2343
_reflns_number_total 2878
_reflns_threshold_expression >2sigma(I)
_cod_data_source_file c4ra02270j2.cif
_cod_data_source_block shelxl
_cod_original_cell_volume 2999.7(2)
_cod_original_sg_symbol_H-M 'C 2/c'
_cod_database_code 7217250

loop_
_symmetry_equiv_pos_as_xyz
'x, y, z'
'-x, y, -z+1/2'
'x+1/2, y+1/2, z'
'-x+1/2, y+1/2, -z+1/2'
'-x, -y, -z'
'x, -y, z-1/2'
'-x+1/2, -y+1/2, -z'
'x+1/2, -y+1/2, z-1/2'

loop_
_atom_site_label
_atom_site_type_symbol
_atom_site_fract_x
_atom_site_fract_y
_atom_site_fract_z
_atom_site_U_iso_or_equiv
_atom_site_adp_type
_atom_site_occupancy
_atom_site_symmetry_multiplicity
_atom_site_calc_flag
_atom_site_refinement_flags
C1 C 0.04090(14) 0.3984(3) 1.1674(2) 0.0463(7) Uani 1 1 d .
H1A H 0.0527 0.4808 1.1845 0.056 Uiso 1 1 calc R
H1B H -0.0090 0.3884 1.1374 0.056 Uiso 1 1 calc R
C2 C 0.04837(13) 0.3621(2) 1.0748(2) 0.0396(6) Uani 1 1 d .
C3 C 0.09959(13) 0.3887(3) 1.0587(2) 0.0417(6) Uani 1 1 d .
H3 H 0.1390 0.4385 1.1047 0.050 Uiso 1 1 calc R
C4 C 0.11528(13) 0.3205(2) 0.9036(2) 0.0397(6) Uani 1 1 d .
H4A H 0.0781 0.3286 0.8190 0.048 Uiso 1 1 calc R
H4B H 0.1366 0.2435 0.9178 0.048 Uiso 1 1 calc R
C5 C 0.17290(13) 0.4109(2) 0.9432(2) 0.0370(6) Uani 1 1 d .
H5A H 0.2117 0.4014 1.0270 0.044 Uiso 1 1 calc R
H5B H 0.1526 0.4885 0.9310 0.044 Uiso 1 1 calc R
C6 C 0.20304(13) 0.3976(2) 0.8725(2) 0.0367(6) Uani 1 1 d .
H6A H 0.1629 0.4057 0.7892 0.044 Uiso 1 1 calc R
H6B H 0.2212 0.3185 0.8840 0.044 Uiso 1 1 calc R
C7 C 0.33531(18) 0.4787(3) 0.7897(3) 0.0571(9) Uani 1 1 d .
H7A H 0.3179 0.4734 0.7081 0.068 Uiso 1 1 calc R
H7B H 0.3755 0.4250 0.8369 0.068 Uiso 1 1 calc R
C8 C 0.35956(17) 0.6025(3) 0.8349(3) 0.0511(7) Uani 1 1 d .
H8A H 0.4070 0.6173 0.8551 0.061 Uiso 1 1 calc R
H8B H 0.3256 0.6586 0.7754 0.061 Uiso 1 1 calc R
C9 C 0.40540(15) 0.5161(3) 1.1231(3) 0.0531(8) Uani 1 1 d .
H9A H 0.4409 0.4597 1.1798 0.064 Uiso 1 1 calc R
H9B H 0.4030 0.5791 1.1664 0.064 Uiso 1 1 calc R
C10 C 0.42732(14) 0.5641(3) 1.0489(3) 0.0540(8) Uani 1 1 d .
H10A H 0.4634 0.6250 1.0917 0.065 Uiso 1 1 calc R
H10B H 0.4474 0.5024 1.0298 0.065 Uiso 1 1 calc R
C11 C 0.26097(17) 0.7359(3) 0.8765(3) 0.0539(8) Uani 1 1 d .
H11A H 0.2454 0.7979 0.9030 0.065 Uiso 1 1 calc R
H11B H 0.2431 0.7531 0.7960 0.065 Uiso 1 1 calc R
C12 C 0.34212(16) 0.7290(3) 0.9557(3) 0.0510(7) Uani 1 1 d .
H12A H 0.3619 0.7883 0.9338 0.061 Uiso 1 1 calc R
H12B H 0.3612 0.7415 1.0375 0.061 Uiso 1 1 calc R
N1 N 0.00144(13) 0.2873(3) 0.9880(2) 0.0619(8) Uani 1 1 d .
N2 N 0.02121(14) 0.2664(3) 0.9201(2) 0.0612(8) Uani 1 1 d .
N3 N 0.08120(10) 0.3284(2) 0.96338(18) 0.0372(5) Uani 1 1 d .
N4 N 0.36186(11) 0.6111(2) 0.94111(19) 0.0388(5) Uani 1 1 d .
O1 O 0.08620(11) 0.3336(2) 1.27363(18) 0.0567(6) Uani 1 1 d .
H1 H 0.136(2) 0.3448(5) 1.3052(14) 0.085 Uiso 1 1 calc R
O2 O 0.23255(9) 0.62588(16) 0.87997(17) 0.0426(5) Uani 1 1 d .
O3 O 0.33664(9) 0.46173(18) 1.04640(16) 0.0439(5) Uani 1 1 d .
O4 O 0.27887(11) 0.4494(2) 0.79807(19) 0.0548(6) Uani 1 1 d .
Si1 Si 0.27641(3) 0.49981(6) 0.90568(6) 0.0329(2) Uani 1 1 d .

loop_
_atom_site_aniso_label
_atom_site_aniso_U_11
_atom_site_aniso_U_22
_atom_site_aniso_U_33
_atom_site_aniso_U_23
_atom_site_aniso_U_13
_atom_site_aniso_U_12
C1 0.0360(13) 0.0635(19) 0.0453(15) -0.0001(13) 0.0277(12) -0.0030(12)
C2 0.0316(12) 0.0493(16) 0.0408(14) 0.0042(12) 0.0234(11) -0.0025(11)
C3 0.0324(12) 0.0513(17) 0.0442(14) -0.0060(12) 0.0247(11) -0.0092(11)
C4 0.0355(12) 0.0473(16) 0.0428(14) -0.0021(11) 0.0271(11) -0.0065(11)
C5 0.0342(12) 0.0419(15) 0.0427(13) -0.0017(11) 0.0272(11) -0.0061(11)
C6 0.0345(12) 0.0409(14) 0.0407(13) -0.0027(11) 0.0258(11) -0.0041(10)
C7 0.0574(18) 0.076(2) 0.065(2) -0.0236(16) 0.0517(17) -0.0223(16)
C8 0.0547(16) 0.063(2) 0.0544(17) -0.0092(14) 0.0426(15) -0.0152(14)
C9 0.0317(13) 0.076(2) 0.0428(15) 0.0019(14) 0.0181(12) -0.0136(13)
C10 0.0318(13) 0.071(2) 0.0526(17) 0.0017(15) 0.0223(13) -0.0098(13)
C11 0.0602(17) 0.0380(17) 0.078(2) 0.0073(14) 0.0494(17) -0.0018(13)
C12 0.0556(17) 0.0413(16) 0.0670(19) -0.0082(14) 0.0427(16) -0.0117(13)
N1 0.0549(15) 0.089(2) 0.0606(16) -0.0226(14) 0.0449(14) -0.0343(14)
N2 0.0526(14) 0.083(2) 0.0638(16) -0.0264(14) 0.0435(13) -0.0368(14)
N3 0.0292(10) 0.0446(13) 0.0393(11) 0.0022(9) 0.0215(9) -0.0076(9)
N4 0.0386(11) 0.0467(14) 0.0404(12) -0.0070(9) 0.0287(10) -0.0114(9)
O1 0.0474(11) 0.0804(17) 0.0510(12) 0.0090(11) 0.0343(10) -0.0023(10)
O2 0.0366(9) 0.0393(11) 0.0563(11) 0.0060(8) 0.0304(9) -0.0009(8)
O3 0.0293(9) 0.0530(12) 0.0447(10) 0.0095(9) 0.0199(8) -0.0043(8)
O4 0.0581(12) 0.0672(15) 0.0664(13) -0.0317(11) 0.0521(11) -0.0309(11)
Si1 0.0304(4) 0.0390(4) 0.0368(4) -0.0033(3) 0.0243(3) -0.0049(3)

loop_
_atom_type_symbol
_atom_type_description
_atom_type_scat_dispersion_real
_atom_type_scat_dispersion_imag
_atom_type_scat_source
C C 0.0181 0.0091 'International Tables Vol C Tables 4.2.6.8 and 6.1.1.4'
H H 0.0000 0.0000 'International Tables Vol C Tables 4.2.6.8 and 6.1.1.4'
N N 0.0311 0.0180 'International Tables Vol C Tables 4.2.6.8 and 6.1.1.4'
O O 0.0492 0.0322 'International Tables Vol C Tables 4.2.6.8 and 6.1.1.4'
Si Si 0.2541 0.3302 'International Tables Vol C Tables 4.2.6.8 and 6.1.1.4'

loop_
_geom_angle_atom_site_label_1
_geom_angle_atom_site_label_2
_geom_angle_atom_site_label_3
_geom_angle
O1 C1 C2 112.7(2)
O1 C1 H1A 109.1
C2 C1 H1A 109.1
O1 C1 H1B 109.1
C2 C1 H1B 109.1
H1A C1 H1B 107.8
N1 C2 C3 107.0(2)
N1 C2 C1 121.6(2)
C3 C2 C1 131.4(3)
N3 C3 C2 105.9(2)
N3 C3 H3 127.0
C2 C3 H3 127.0
N3 C4 C5 114.1(2)
N3 C4 H4A 108.7
C5 C4 H4A 108.7
N3 C4 H4B 108.7
C5 C4 H4B 108.7
H4A C4 H4B 107.6
C4 C5 C6 109.9(2)
C4 C5 H5A 109.7
C6 C5 H5A 109.7
C4 C5 H5B 109.7
C6 C5 H5B 109.7
H5A C5 H5B 108.2
C5 C6 Si1 118.44(18)
C5 C6 H6A 107.7
Si1 C6 H6A 107.7
C5 C6 H6B 107.7
Si1 C6 H6B 107.7
H6A C6 H6B 107.1
O4 C7 C8 108.0(2)
O4 C7 H7A 110.1
C8 C7 H7A 110.1
O4 C7 H7B 110.1
C8 C7 H7B 110.1
H7A C7 H7B 108.4
N4 C8 C7 105.6(2)
N4 C8 H8A 110.6
C7 C8 H8A 110.6
N4 C8 H8B 110.6
C7 C8 H8B 110.6
H8A C8 H8B 108.8
O3 C9 C10 108.6(2)
O3 C9 H9A 110.0
C10 C9 H9A 110.0
O3 C9 H9B 110.0
C10 C9 H9B 110.0
H9A C9 H9B 108.4
N4 C10 C9 106.6(2)
N4 C10 H10A 110.4
C9 C10 H10A 110.4
N4 C10 H10B 110.4
C9 C10 H10B 110.4
H10A C10 H10B 108.6
O2 C11 C12 108.8(2)
O2 C11 H11A 109.9
C12 C11 H11A 109.9
O2 C11 H11B 109.9
C12 C11 H11B 109.9
H11A C11 H11B 108.3
N4 C12 C11 107.3(2)
N4 C12 H12A 110.3
C11 C12 H12A 110.3
N4 C12 H12B 110.3
C11 C12 H12B 110.3
H12A C12 H12B 108.5
N2 N1 C2 109.7(2)
N1 N2 N3 107.2(2)
N2 N3 C3 110.2(2)
N2 N3 C4 118.5(2)
C3 N3 C4 131.3(2)
C10 N4 C8 114.6(2)
C10 N4 C12 113.9(2)
C8 N4 C12 112.4(2)
C10 N4 Si1 104.82(16)
C8 N4 Si1 105.25(16)
C12 N4 Si1 104.68(15)
C1 O1 H1 109.5
C11 O2 Si1 122.10(17)
C9 O3 Si1 123.04(18)
C7 O4 Si1 122.52(18)
O3 Si1 O4 122.76(12)
O3 Si1 O2 116.57(11)
O4 Si1 O2 116.90(12)
O3 Si1 C6 96.59(11)
O4 Si1 C6 94.78(10)
O2 Si1 C6 98.16(10)
O3 Si1 N4 83.52(9)
O4 Si1 N4 83.17(9)
O2 Si1 N4 83.91(9)
C6 Si1 N4 177.60(10)

loop_
_geom_bond_atom_site_label_1
_geom_bond_atom_site_label_2
_geom_bond_distance
C1 O1 1.417(3)
C1 C2 1.485(4)
C1 H1A 0.9700
C1 H1B 0.9700
C2 N1 1.346(4)
C2 C3 1.373(3)
C3 N3 1.337(3)
C3 H3 0.9300
C4 N3 1.471(3)
C4 C5 1.505(3)
C4 H4A 0.9700
C4 H4B 0.9700
C5 C6 1.539(3)
C5 H5A 0.9700
C5 H5B 0.9700
C6 Si1 1.876(2)
C6 H6A 0.9700
C6 H6B 0.9700
C7 O4 1.425(3)
C7 C8 1.516(4)
C7 H7A 0.9700
C7 H7B 0.9700
C8 N4 1.478(3)
C8 H8A 0.9700
C8 H8B 0.9700
C9 O3 1.421(3)
C9 C10 1.522(4)
C9 H9A 0.9700
C9 H9B 0.9700
C10 N4 1.458(4)
C10 H10A 0.9700
C10 H10B 0.9700
C11 O2 1.436(3)
C11 C12 1.502(4)
C11 H11A 0.9700
C11 H11B 0.9700
C12 N4 1.479(4)
C12 H12A 0.9700
C12 H12B 0.9700
N1 N2 1.315(3)
N2 N3 1.336(3)
N4 Si1 2.145(2)
O1 H1 0.9697
O2 Si1 1.6736(19)
O3 Si1 1.6593(19)
O4 Si1 1.6643(19)

loop_
_geom_torsion_atom_site_label_1
_geom_torsion_atom_site_label_2
_geom_torsion_atom_site_label_3
_geom_torsion_atom_site_label_4
_geom_torsion
O1 C1 C2 N1 97.8(3)
O1 C1 C2 C3 -79.8(4)
N1 C2 C3 N3 -0.2(3)
C1 C2 C3 N3 177.7(3)
N3 C4 C5 C6 -178.0(2)
C4 C5 C6 Si1 -179.61(18)
O4 C7 C8 N4 41.7(3)
O3 C9 C10 N4 38.8(4)
O2 C11 C12 N4 38.9(3)
C3 C2 N1 N2 0.2(4)
C1 C2 N1 N2 -177.9(3)
C2 N1 N2 N3 -0.1(4)
N1 N2 N3 C3 0.0(4)
N1 N2 N3 C4 179.7(3)
C2 C3 N3 N2 0.1(3)
C2 C3 N3 C4 -179.5(3)
C5 C4 N3 N2 168.2(3)
C5 C4 N3 C3 -12.1(4)
C9 C10 N4 C8 -148.2(3)
C9 C10 N4 C12 80.4(3)
C9 C10 N4 Si1 -33.4(3)
C7 C8 N4 C10 81.5(3)
C7 C8 N4 C12 -146.4(2)
C7 C8 N4 Si1 -33.1(3)
C11 C12 N4 C10 -146.0(2)
C11 C12 N4 C8 81.6(3)
C11 C12 N4 Si1 -32.1(3)
C12 C11 O2 Si1 -28.9(3)
C10 C9 O3 Si1 -26.7(4)
C8 C7 O4 Si1 -33.6(4)
C9 O3 Si1 O4 82.9(3)
C9 O3 Si1 O2 -74.5(2)
C9 O3 Si1 C6 -177.0(2)
C9 O3 Si1 N4 5.4(2)
C7 O4 Si1 O3 -67.0(3)
C7 O4 Si1 O2 90.4(3)
C7 O4 Si1 C6 -168.0(3)
C7 O4 Si1 N4 10.8(3)
C11 O2 Si1 O3 87.3(2)
C11 O2 Si1 O4 -71.5(2)
C11 O2 Si1 C6 -171.1(2)
C11 O2 Si1 N4 7.6(2)
C5 C6 Si1 O3 60.6(2)
C5 C6 Si1 O4 -175.6(2)
C5 C6 Si1 O2 -57.5(2)
C10 N4 Si1 O3 17.74(19)
C8 N4 Si1 O3 139.0(2)
C12 N4 Si1 O3 -102.41(18)
C10 N4 Si1 O4 -106.5(2)
C8 N4 Si1 O4 14.8(2)
C12 N4 Si1 O4 133.39(19)
C10 N4 Si1 O2 135.44(19)
C8 N4 Si1 O2 -103.33(19)
C12 N4 Si1 O2 15.29(18)
